data_2011315
loop_
_publ_author_name
'Bryan, Jeffrey C.'
'Sachleben, Richard A.'

_publ_section_title
;
 Benzo-<i>cis</i>-cyclohexano-14-crown-4 and its lithium thiocyanate
 complex
;
_journal_issue 9
_journal_name_full 'Acta Crystallographica Section C'
_journal_page_first 1104
_journal_page_last 1106
_journal_paper_doi 10.1107/S0108270100009033
_journal_volume 56
_journal_year 2000
_chemical_formula_moiety 'C18 H26 O4'
_chemical_formula_structural 'C18 H26 O4'
_chemical_formula_sum 'C18 H26 O4'
_chemical_formula_weight 306.4
_chemical_name_common benzo,cis-cyclohexano-14-crown-4
_chemical_name_systematic
;
 ?
;
_space_group_IT_number 14
_symmetry_cell_setting monoclinic
_symmetry_space_group_name_Hall '-P 2yn'
_symmetry_space_group_name_H-M 'P 1 21/n 1'
_atom_type_scat_source
;International Tables for Crystallography (1992, Vol C,
 Tables 4.2.6.8 and 6.1.1.4)
;
_cell_angle_alpha 90.00
_cell_angle_beta 107.841(7)
_cell_angle_gamma 90.00
_cell_formula_units_Z 4
_cell_length_a 9.9888(11)
_cell_length_b 15.5672(9)
_cell_length_c 10.9050(9)
_cell_measurement_reflns_used 25
_cell_measurement_temperature 163(2)
_cell_measurement_theta_max 14.4
_cell_measurement_theta_min 10.1
_cell_volume 1614.2(2)
_computing_cell_refinement CAD4-PC
_computing_data_collection 'CAD4-PC (Nonius, 1993)'
_computing_data_reduction 'XCAD4 (Harms, 1995)'
_computing_molecular_graphics 'SHELXTL (Bruker, 1997)'
_computing_publication_material SHELXTL
_computing_structure_refinement 'SHELXL97 (Sheldrick, 1997)'
_computing_structure_solution 'SHELXS86 (Sheldrick, 1990)'
_diffrn_ambient_temperature 163(2)
_diffrn_measurement_device_type 'Nonius CAD4'
_diffrn_measurement_method \w-scans
_diffrn_radiation_monochromator graphite
_diffrn_radiation_source 'fine-focus sealed tube'
_diffrn_radiation_type MoK\a
_diffrn_radiation_wavelength .71073
_diffrn_reflns_av_R_equivalents .021
_diffrn_reflns_av_sigmaI/netI .033
_diffrn_reflns_limit_h_max 12
_diffrn_reflns_limit_h_min 0
_diffrn_reflns_limit_k_max 20
_diffrn_reflns_limit_k_min -10
_diffrn_reflns_limit_l_max 13
_diffrn_reflns_limit_l_min -14
_diffrn_reflns_number 4433
_diffrn_reflns_theta_max 27.5
_diffrn_reflns_theta_min 2.3
_diffrn_standards_decay_% 0
_diffrn_standards_interval_time 120
_diffrn_standards_number 3
_exptl_absorpt_coefficient_mu .088
_exptl_absorpt_correction_T_max .9692
_exptl_absorpt_correction_T_min .9633
_exptl_absorpt_correction_type none
_exptl_crystal_colour colourless
_exptl_crystal_density_diffrn 1.26
_exptl_crystal_density_meas ?
_exptl_crystal_density_method 'not measured'
_exptl_crystal_description prism
_exptl_crystal_F_000 664
_exptl_crystal_size_max .43
_exptl_crystal_size_mid .37
_exptl_crystal_size_min .36
_refine_diff_density_max .24
_refine_diff_density_min -.24
_refine_ls_extinction_method none
_refine_ls_goodness_of_fit_ref 1.03
_refine_ls_hydrogen_treatment noref
_refine_ls_matrix_type full
_refine_ls_number_parameters 199
_refine_ls_number_reflns 3677
_refine_ls_number_restraints 0
_refine_ls_restrained_S_all 1.03
_refine_ls_R_factor_all .055
_refine_ls_R_factor_gt .037
_refine_ls_shift/su_max <0.001
_refine_ls_shift/su_mean .000
_refine_ls_structure_factor_coef Fsqd
_refine_ls_weighting_details 'w = 1/[\s^2^(Fo^2^)+(0.0443P)^2^+0.4290P] where P=(Fo^2^+2Fc^2^)/3'
_refine_ls_weighting_scheme calc
_refine_ls_wR_factor_ref .100
_reflns_number_gt 2935
_reflns_number_total 3677
_reflns_threshold_expression I>2\s(I)
_cod_data_source_file fr1290.cif
_cod_data_source_block I
_cod_depositor_comments
;
The following automatic conversions were performed:
'_symmetry_cell_setting' value 'Monoclinic' changed to 'monoclinic'
according to '/home/saulius/struct/CIF-dictionaries/cif_core.dic'
dictionary named 'cif_core.dic' version 2.4.1 from 2010-06-29.

Automatic conversion script
Id: cif_fix_enum 1527 2010-12-29 10:47:43Z saulius 

The following automatic conversions were performed:

'_symmetry_cell_setting' value 'Monoclinic' changed to 'monoclinic'
according to /home/saulius/struct/CIF-dictionaries/cif_core.dic
dictionary named 'cif_core.dic' version 2.4.1 from 2010-06-29.

Automatic conversion script
Id: cif_fix_values 1715 2011-07-08 13:25:40Z adriana 

The following automatic conversions were performed:

'_exptl_crystal_density_meas' value 'not measured' was changed to '?'
- the value is perceived as not measured.

Automatic conversion script
Id: cif_fix_values 3008 2015-01-20 13:52:24Z robertas 
;
_cod_original_sg_symbol_H-M 'P 21/n'
_cod_database_code 2011315
_cod_database_fobs_code 2011315

loop_
_symmetry_equiv_pos_as_xyz
'x, y, z'
'-x+1/2, y+1/2, -z+1/2'
'-x, -y, -z'
'x-1/2, -y-1/2, z-1/2'

loop_
_atom_site_label
_atom_site_fract_x
_atom_site_fract_y
_atom_site_fract_z
_atom_site_U_iso_or_equiv
_atom_site_adp_type
_atom_site_calc_flag
_atom_site_refinement_flags
_atom_site_occupancy
_atom_site_disorder_assembly
_atom_site_disorder_group
_atom_site_type_symbol
O1 .02977(8) .50591(5) .28511(8) .02213(19) Uani d . 1 . . O
C2 .16141(12) .51025(7) .26878(11) .0185(2) Uani d . 1 . . C
C3 .27383(12) .46327(7) .34711(11) .0202(2) Uani d . 1 . . C
O4 .25162(10) .41149(6) .44142(9) .0268(2) Uani d . 1 . . O
C5 .29291(14) .32301(8) .43957(12) .0247(3) Uani d . 1 . . C
H5A .3815 .3191 .4171 .030 Uiso calc R 1 . . H
H5B .2192 .2906 .3745 .030 Uiso calc R 1 . . H
C6 .31347(13) .28578(8) .57208(12) .0249(3) Uani d . 1 . . C
H6A .3871 .3191 .6358 .030 Uiso calc R 1 . . H
H6B .3474 .2259 .5737 .030 Uiso calc R 1 . . H
C7 .18109(13) .28626(8) .61168(11) .0226(3) Uani d . 1 . . C
H7A .2023 .2674 .7023 .027 Uiso calc R 1 . . H
H7B .1410 .3449 .6038 .027 Uiso calc R 1 . . H
O8 .08379(8) .22881(5) .52851(8) .02079(19) Uani d . 1 . . O
C9 -.04501(12) .21903(7) .55798(11) .0183(2) Uani d . 1 . . C
H9 -.0222 .2016 .6504 .022 Uiso calc R 1 . . H
C10 -.13192(12) .30154(7) .53830(11) .0184(2) Uani d . 1 . . C
H10 -.0777 .3469 .5980 .022 Uiso calc R 1 . . H
O11 -.15526(9) .32837(5) .40792(8) .02013(19) Uani d . 1 . . O
C12 -.18412(13) .41780(7) .38833(12) .0222(3) Uani d . 1 . . C
H12A -.1084 .4518 .4486 .027 Uiso calc R 1 . . H
H12B -.2742 .4319 .4039 .027 Uiso calc R 1 . . H
C13 -.19275(12) .43860(8) .25042(12) .0228(3) Uani d . 1 . . C
H13A -.2595 .3984 .1922 .027 Uiso calc R 1 . . H
H13B -.2306 .4974 .2299 .027 Uiso calc R 1 . . H
C14 -.05251(12) .43289(7) .22480(11) .0202(2) Uani d . 1 . . C
H14A -.0038 .3790 .2611 .024 Uiso calc R 1 . . H
H14B -.0665 .4335 .1309 .024 Uiso calc R 1 . . H
C15 .18308(13) .56648(7) .17765(12) .0223(3) Uani d . 1 . . C
H15 .1063 .5986 .1245 .027 Uiso calc R 1 . . H
C16 .31557(14) .57619(8) .16336(12) .0258(3) Uani d . 1 . . C
H16 .3295 .6144 .1004 .031 Uiso calc R 1 . . H
C17 .42707(13) .52973(8) .24170(13) .0268(3) Uani d . 1 . . C
H17 .5182 .5362 .2327 .032 Uiso calc R 1 . . H
C18 .40699(13) .47375(8) .33333(12) .0254(3) Uani d . 1 . . C
H18 .4844 .4423 .3870 .031 Uiso calc R 1 . . H
C19 -.12567(12) .14622(7) .47504(12) .0208(2) Uani d . 1 . . C
H19A -.0685 .0931 .4942 .025 Uiso calc R 1 . . H
H19B -.1426 .1604 .3830 .025 Uiso calc R 1 . . H
C20 -.26653(13) .13050(8) .49947(13) .0247(3) Uani d . 1 . . C
H20A -.3200 .0864 .4386 .030 Uiso calc R 1 . . H
H20B -.2491 .1082 .5880 .030 Uiso calc R 1 . . H
C21 -.35404(13) .21249(8) .48322(12) .0238(3) Uani d . 1 . . C
H21A -.3830 .2304 .3917 .029 Uiso calc R 1 . . H
H21B -.4401 .2011 .5075 .029 Uiso calc R 1 . . H
C22 -.27063(13) .28478(8) .56684(12) .0216(2) Uani d . 1 . . C
H22A -.2505 .2694 .6588 .026 Uiso calc R 1 . . H
H22B -.3278 .3379 .5508 .026 Uiso calc R 1 . . H

loop_
_atom_site_aniso_label
_atom_site_aniso_U_11
_atom_site_aniso_U_22
_atom_site_aniso_U_33
_atom_site_aniso_U_12
_atom_site_aniso_U_13
_atom_site_aniso_U_23
O1 .0183(4) .0187(4) .0323(5) -.0023(3) .0121(3) -.0061(3)
C2 .0184(5) .0156(5) .0234(5) -.0016(4) .0091(4) -.0041(4)
C3 .0233(6) .0179(5) .0221(6) -.0009(4) .0109(5) .0008(4)
O4 .0361(5) .0209(4) .0301(5) .0082(4) .0201(4) .0086(4)
C5 .0279(6) .0192(6) .0315(7) .0059(5) .0157(5) .0046(5)
C6 .0187(6) .0250(6) .0297(6) .0012(5) .0054(5) .0075(5)
C7 .0225(6) .0243(6) .0206(6) -.0037(5) .0060(5) -.0004(5)
O8 .0180(4) .0225(4) .0230(4) -.0009(3) .0081(3) -.0035(3)
C9 .0189(5) .0187(5) .0189(5) .0004(4) .0080(4) .0007(4)
C10 .0212(6) .0168(5) .0190(5) -.0012(4) .0086(4) -.0024(4)
O11 .0269(4) .0141(4) .0211(4) .0006(3) .0098(3) .0010(3)
C12 .0226(6) .0146(5) .0327(6) .0026(4) .0132(5) .0027(5)
C13 .0172(5) .0203(6) .0303(6) .0018(4) .0064(5) .0056(5)
C14 .0210(6) .0166(5) .0237(6) -.0021(4) .0078(5) -.0018(4)
C15 .0256(6) .0181(5) .0234(6) .0020(5) .0075(5) .0007(4)
C16 .0336(7) .0205(6) .0285(6) -.0032(5) .0170(5) .0021(5)
C17 .0222(6) .0272(6) .0349(7) -.0050(5) .0145(5) -.0012(5)
C18 .0184(6) .0285(6) .0287(6) .0020(5) .0060(5) .0028(5)
C19 .0227(6) .0154(5) .0256(6) .0016(4) .0094(5) -.0013(4)
C20 .0265(6) .0183(6) .0317(6) -.0043(5) .0124(5) -.0033(5)
C21 .0194(6) .0246(6) .0293(6) -.0017(5) .0104(5) -.0011(5)
C22 .0236(6) .0200(6) .0249(6) .0014(5) .0129(5) -.0014(5)

loop_
_geom_angle_atom_site_label_1
_geom_angle_atom_site_label_2
_geom_angle_atom_site_label_3
_geom_angle
_geom_angle_publ_flag
C2 O1 C14 114.38(8) no
O1 C2 C15 119.06(10) no
O1 C2 C3 121.06(10) no
C15 C2 C3 119.77(11) no
O4 C3 C2 118.78(10) no
O4 C3 C18 121.78(11) no
C2 C3 C18 119.32(11) no
C3 O4 C5 115.92(9) no
O4 C5 C6 108.00(10) no
C5 C6 C7 113.37(10) no
O8 C7 C6 107.52(10) no
C7 O8 C9 114.22(8) no
O8 C9 C19 107.22(9) no
O8 C9 C10 113.04(9) no
C19 C9 C10 111.64(9) no
O11 C10 C9 107.31(9) no
O11 C10 C22 111.68(9) no
C9 C10 C22 109.78(9) no
C12 O11 C10 113.47(9) no
O11 C12 C13 107.78(10) no
C14 C13 C12 113.36(10) no
O1 C14 C13 107.51(9) no
C16 C15 C2 120.78(11) no
C17 C16 C15 119.29(11) no
C16 C17 C18 120.50(11) no
C17 C18 C3 120.34(11) no
C9 C19 C20 111.35(9) no
C21 C20 C19 111.76(10) no
C22 C21 C20 111.04(10) no
C21 C22 C10 111.49(9) no
O4 C5 H5A 110 no
O4 C5 H5B 110 no
C6 C5 H5A 110 no
C6 C5 H5B 110 no
H5A C5 H5B 108 no
C5 C6 H6A 109 no
C5 C6 H6B 109 no
C7 C6 H6A 109 no
C7 C6 H6B 109 no
H6A C6 H6B 108 no
O8 C7 H7A 110 no
O8 C7 H7B 110 no
C6 C7 H7A 110 no
C6 C7 H7B 110 no
H7A C7 H7B 108 no
O8 C9 H9 108 no
C10 C9 H9 108 no
C19 C9 H9 108 no
O11 C10 H10 109 no
C9 C10 H10 109 no
C22 C10 H10 109 no
O11 C12 H12A 110 no
O11 C12 H12B 110 no
C13 C12 H12A 110 no
C13 C12 H12B 110 no
H12A C12 H12B 108 no
C12 C13 H13A 109 no
C12 C13 H13B 109 no
C14 C13 H13A 109 no
C14 C13 H13B 109 no
H13A C13 H13B 108 no
O1 C14 H14A 110 no
O1 C14 H14B 110 no
C13 C14 H14A 110 no
C13 C14 H14B 110 no
H14A C14 H14B 108 no
C2 C15 H15 120 no
C16 C15 H15 120 no
C15 C16 H16 120 no
C17 C16 H16 120 no
C16 C17 H17 120 no
C18 C17 H17 120 no
C3 C18 H18 120 no
C17 C18 H18 120 no
C9 C19 H19A 109 no
C9 C19 H19B 109 no
C20 C19 H19A 109 no
C20 C19 H19B 109 no
H19A C19 H19B 108 no
C19 C20 H20A 109 no
C19 C20 H20B 109 no
C21 C20 H20A 109 no
C21 C20 H20B 109 no
H20A C20 H20B 108 no
C20 C21 H21A 109 no
C20 C21 H21B 109 no
C22 C21 H21A 109 no
C22 C21 H21B 109 no
H21A C21 H21B 108 no
C10 C22 H22A 109 no
C10 C22 H22B 109 no
C21 C22 H22A 109 no
C21 C22 H22B 109 no
H22A C22 H22B 108 no

loop_
_geom_bond_atom_site_label_1
_geom_bond_atom_site_label_2
_geom_bond_site_symmetry_2
_geom_bond_distance
_geom_bond_publ_flag
O1 C2 . 1.3815(13) no
O1 C14 . 1.4384(13) no
C2 C15 . 1.3902(16) no
C2 C3 . 1.3920(16) no
C3 O4 . 1.3772(14) no
C3 C18 . 1.3932(16) no
O4 C5 . 1.4398(14) no
C5 C6 . 1.5114(17) no
C6 C7 . 1.5116(16) no
C7 O8 . 1.4237(14) no
O8 C9 . 1.4266(13) no
C9 C19 . 1.5183(16) no
C9 C10 . 1.5282(16) no
C10 O11 . 1.4308(13) no
C10 C22 . 1.5326(15) no
O11 C12 . 1.4244(13) no
C12 C13 . 1.5148(17) no
C13 C14 . 1.5127(15) no
C15 C16 . 1.3874(17) no
C16 C17 . 1.3822(19) no
C17 C18 . 1.3860(18) no
C19 C20 . 1.5298(16) no
C20 C21 . 1.5262(17) no
C21 C22 . 1.5254(17) no
C5 H5A . .99 no
C5 H5B . .99 no
C6 H6A . .99 no
C6 H6B . .99 no
C7 H7A . .99 no
C7 H7B . .99 no
C9 H9 . 1.00 no
C10 H10 . 1.00 no
C12 H12A . .99 no
C12 H12B . .99 no
C13 H13A . .99 no
C13 H13B . .99 no
C14 H14A . .99 no
C14 H14B . .99 no
C15 H15 . .95 no
C16 H16 . .95 no
C17 H17 . .95 no
C18 H18 . .95 no
C19 H19A . .99 no
C19 H19B . .99 no
C20 H20A . .99 no
C20 H20B . .99 no
C21 H21A . .99 no
C21 H21B . .99 no
C22 H22A . .99 no
C22 H22B . .99 no

loop_
_geom_hbond_atom_site_label_D
_geom_hbond_atom_site_label_H
_geom_hbond_atom_site_label_A
_geom_hbond_site_symmetry_A
_geom_hbond_distance_DH
_geom_hbond_distance_HA
_geom_hbond_distance_DA
_geom_hbond_angle_DHA
_geom_hbond_publ_flag
C7 H7B O4 . .99 2.57 2.9233(16) 100 no
C10 H10 O1 3_566 1.00 2.59 3.5398(14) 158 no
C16 H16 O8 2_555 .95 2.58 3.5103(16) 167 no

loop_
_geom_torsion_atom_site_label_1
_geom_torsion_atom_site_label_2
_geom_torsion_atom_site_label_3
_geom_torsion_atom_site_label_4
_geom_torsion
_geom_torsion_publ_flag
O1 C2 C3 O4 .43(17) yes
C2 C3 O4 C5 126.08(12) yes
C3 O4 C5 C6 158.82(10) yes
O4 C5 C6 C7 61.93(14) yes
C5 C6 C7 O8 66.15(13) yes
C6 C7 O8 C9 177.12(9) yes
C7 O8 C9 C10 65.24(12) yes
O8 C9 C10 O11 56.26(12) yes
C9 C10 O11 C12 -156.68(9) yes
C10 O11 C12 C13 174.72(9) yes
O11 C12 C13 C14 -69.43(13) yes
C12 C13 C14 O1 -73.07(12) yes
C13 C14 O1 C2 -179.30(9) yes
C14 O1 C2 C3 -82.11(13) yes
